data_9009563
loop_
_publ_author_name
'Zemann, J.'

_publ_section_title
;
 Formel und strukturtyp des pharmakosiderits
;
_journal_name_full 'Tschermaks Mineralogische und Petrographische Mitteilungen'
_journal_page_first 1
_journal_page_last 13
_journal_paper_doi 10.1007/BF01130556
_journal_volume 1
_journal_year 1948
_chemical_formula_sum 'Al4 As3 H34 K O23'
_chemical_name_mineral Alumopharmacosiderite
_space_group_IT_number 215
_symmetry_space_group_name_Hall 'P -4 2 3'
_symmetry_space_group_name_H-M 'P -4 3 m'
_cell_angle_alpha 90
_cell_angle_beta 90
_cell_angle_gamma 90
_cell_formula_units_Z 1
_cell_length_a 7.72
_cell_length_b 7.72
_cell_length_c 7.72
_cell_volume 460.100
_database_code_amcsd 0015630
_exptl_crystal_density_diffrn 2.794
_cod_original_formula_sum 'K Al4 As3 O23 H34'
_cod_database_code 9009563

loop_
_space_group_symop_operation_xyz
x,y,z
-z,x,-y
-y,z,-x
-x,y,-z
x,-z,-y
z,-y,-x
y,-x,-z
x,z,y
z,y,x
y,x,z
-z,-x,y
-y,-z,x
-x,-y,z
z,-x,-y
y,-z,-x
x,-y,-z
-x,z,-y
-z,y,-x
-y,x,-z
-x,-z,y
-z,-y,x
-y,-x,z
z,x,y
y,z,x

loop_
_atom_site_label
_atom_site_fract_x
_atom_site_fract_y
_atom_site_fract_z
_atom_site_occupancy
_atom_site_type_symbol
_atom_site_attached_hydrogens
K 0.50000 0.50000 0.50000 1.00000 K 0
Al 0.12500 0.12500 0.12500 1.00000 Al 0
As 0.50000 0.00000 0.00000 1.00000 As 0
O1 0.12900 0.12900 0.37100 1.00000 O 0
Wat2 0.87500 0.87500 0.87300 0.33333 O 2
Wat3 0.00000 0.50000 0.50000 1.00000 O 2
O-H4 0.68900 0.68900 0.68900 1.00000 O 1

loop_
_cod_changelog_entry_id
_cod_changelog_entry_author
_cod_changelog_entry_date
_cod_changelog_entry_text
1
;cod-tools version 3.8.0
Id: cif_guess_AMCSD_atom_types 9581 2023-05-17 12:35:41Z saulius
;
2023-05-18T11:40:27+03:00
;Derived atom types and hydrogen counts
from atom names that follow the AMCSD naming convention
(Wat == water, O-H == hydroxyl).
;

loop_
_cod_related_entry_id
_cod_related_entry_database
_cod_related_entry_code
1 AMCSD 0015630
